data_4339554
loop_
_publ_author_name
'Yang, Chang-Tong'
'Li, Yongxin'
'Liu, Shuang'

_publ_section_title
;
 Synthesis and structural characterization of complexes of a
 DO3A-conjugated triphenylphosphonium cation with diagnostically important
 metal ions.
;
_journal_issue 21
_journal_name_full 'Inorganic chemistry'
_journal_page_first 8988
_journal_page_last 8997
_journal_paper_doi 10.1021/ic7010452
_journal_volume 46
_journal_year 2007
_chemical_absolute_configuration ad
_chemical_formula_moiety 'C40 H46 Ga1 N4 O6 P1,6(H2 O1),N1 O3,C3 H6 O1'
_chemical_formula_sum 'C43 H64 Ga N5 O16 P'
_chemical_formula_weight 1007.71
_chemical_name_systematic ' ?'
_space_group_IT_number 29
_symmetry_cell_setting orthorhombic
_symmetry_space_group_name_Hall 'P 2c -2ac'
_symmetry_space_group_name_H-M 'P c a 21'
_atom_type_scat_source 'International Tables for Crystallography (Vol C)'
_cell_angle_alpha 90.00
_cell_angle_beta 90.00
_cell_angle_gamma 90.00
_cell_formula_units_Z 4
_cell_length_a 28.9585(9)
_cell_length_b 8.15090(10)
_cell_length_c 19.6548(6)
_cell_measurement_reflns_used 18858
_cell_measurement_temperature 150
_cell_measurement_theta_max 27
_cell_measurement_theta_min 3
_cell_volume 4639.3(2)
_computing_cell_refinement 'DENZO/SCALEPACK (Otwinowski & Minor, 1996)'
_computing_data_collection 'Collect (Nonius, 1998)'
_computing_data_reduction 'DENZO/SCALEPACK (Otwinowski & Minor, 1996)'
_computing_molecular_graphics
;
    ORTEP (Johnson, 1976)
    PLATON (Spek, 1997)
;
_computing_publication_material 'SHELX97(Sheldrick, 1997) and local programs'
_computing_structure_refinement 'SHELX97 (Sheldrick, 1997)'
_computing_structure_solution
;
 Direct methods (SIR2004, Burla et al., 2005)
;
_diffrn_ambient_temperature 150
_diffrn_measured_fraction_theta_full 0.9842
_diffrn_measured_fraction_theta_max 0.9229
_diffrn_measurement_device_type Nonius_KappaCCD
_diffrn_measurement_method \w
_diffrn_radiation_monochromator 'graphite 002'
_diffrn_radiation_type MO-K\a
_diffrn_radiation_wavelength 0.71073
_diffrn_reflns_av_R_equivalents 0.035
_diffrn_reflns_limit_h_max 37
_diffrn_reflns_limit_h_min -37
_diffrn_reflns_limit_k_max 8
_diffrn_reflns_limit_k_min -8
_diffrn_reflns_limit_l_max 25
_diffrn_reflns_limit_l_min -25
_diffrn_reflns_number 18858
_diffrn_reflns_theta_full 20.2
_diffrn_reflns_theta_max 27.48
_diffrn_reflns_theta_min 2.96
_exptl_absorpt_coefficient_mu 0.696
_exptl_absorpt_correction_T_max 0.8116
_exptl_absorpt_correction_T_min 0.7733
_exptl_absorpt_correction_type multi-scan
_exptl_crystal_colour_primary colourless
_exptl_crystal_density_diffrn 1.443
_exptl_crystal_density_method 'not measured'
_exptl_crystal_description plate
_exptl_crystal_F_000 2124
_exptl_crystal_size_max 0.54
_exptl_crystal_size_mid 0.30
_exptl_crystal_size_min 0.30
_refine_diff_density_max 0.73
_refine_diff_density_min -0.39
_refine_ls_abs_structure_details 'Flack H. D. (1983), Acta Cryst. A39, 876-881'
_refine_ls_abs_structure_Flack 0.506(9)
_refine_ls_extinction_method none
_refine_ls_goodness_of_fit_ref 1.042
_refine_ls_hydrogen_treatment constr
_refine_ls_matrix_type full
_refine_ls_number_parameters 598
_refine_ls_number_reflns 8697
_refine_ls_number_restraints 1
_refine_ls_R_factor_all 0.061
_refine_ls_R_factor_gt 0.043
_refine_ls_shift/su_max 0.001
_refine_ls_structure_factor_coef Fsqd
_refine_ls_weighting_details '1/[\s^2^(Fo^2^)+(0.0477P)^2^+0.0000P] where P=(Fo^2^+2Fc^2^)/3  '
_refine_ls_weighting_scheme calc
_refine_ls_wR_factor_gt 0.094
_refine_ls_wR_factor_ref 0.100
_reflns_Friedel_coverage 0.8398
_reflns_number_gt 6895
_reflns_number_total 8697
_reflns_threshold_expression >2.0\s(I)
_cod_data_source_file ic7010452-file005.cif
_cod_data_source_block GADPT
_cod_depositor_comments
;
The following automatic conversions were performed:

'_refine_ls_weighting_scheme' value 'calc ' changed to 'calc'
according to
/usr/data/users/saulius/automatic-downloads/retrospective/ACS/lib/dictionaries/cif_core.dic
dictionary named 'cif_core.dic' version 2.4.2 from 2011-04-26.

Automatic conversion script
Id: cif_fix_values 2281 2013-09-26 08:29:07Z andrius 
;
_cod_original_formula_sum 'C43 H64 Ga1 N5 O16 P1'
_cod_database_code 4339554
_exptl_absorpt_correction_details 'SCALEPACK (Otwinowski & Minor, 1997)'

loop_
_symmetry_equiv_pos_as_xyz
'x, y, z'
'-x, -y, z+1/2'
'x+1/2, -y, z'
'-x+1/2, y, z+1/2'

loop_
_atom_site_label
_atom_site_fract_x
_atom_site_fract_y
_atom_site_fract_z
_atom_site_U_iso_or_equiv
_atom_site_adp_type
_atom_site_occupancy
_atom_site_symmetry_multiplicity
_atom_site_calc_flag
_atom_site_refinement_flags
Ga(1) 0.880540(12) 0.04562(4) 0.46659(2) 0.02198(9) Uani 1 1 d .
P(1) 1.14108(3) 0.67860(11) 0.37477(5) 0.0234(2) Uani 1 1 d .
O(1W) 0.88575(11) 0.6568(3) 0.31949(16) 0.0517(8) Uani 1 1 d .
O(2W) 0.79068(15) 0.5907(4) 0.3088(2) 0.0821(12) Uani 1 1 d .
O(3W) 0.75900(15) 0.5907(5) 0.1789(2) 0.0888(13) Uani 1 1 d .
O(41) 0.90787(8) -0.1686(2) 0.47591(13) 0.0275(5) Uani 1 1 d .
O(42) 0.94349(11) -0.3400(3) 0.54598(15) 0.0482(8) Uani 1 1 d .
O(4W) 1.17268(18) 0.2774(5) 0.6026(2) 0.1066(17) Uani 1 1 d .
O(5W) 1.11091(14) 0.1863(4) 0.69497(17) 0.0688(10) Uani 1 1 d .
O(6W) 1.03391(12) 0.0616(4) 0.62896(16) 0.0671(10) Uani 1 1 d .
O(71) 0.74467(10) -0.3713(4) 0.42290(16) 0.0476(8) Uani 1 1 d .
O(72) 0.72235(11) -0.1732(4) 0.49595(18) 0.0613(9) Uani 1 1 d .
O(101) 0.88140(9) -0.0005(4) 0.37007(14) 0.0300(6) Uani 1 1 d .
O(102) 0.86125(12) 0.0870(4) 0.26707(14) 0.0493(8) Uani 1 1 d .
O(911) 0.83777(14) 0.5233(4) 0.60429(16) 0.0633(10) Uani 1 1 d .
O(912) 0.83573(14) 0.6754(3) 0.69468(16) 0.0618(10) Uani 1 1 d .
O(913) 0.87418(13) 0.4520(4) 0.69559(17) 0.0628(10) Uani 1 1 d .
O(922) 1.01851(16) 0.7601(5) 0.6847(2) 0.0871(13) Uani 1 1 d .
N(1) 0.94163(9) 0.1948(3) 0.46893(17) 0.0240(6) Uani 1 1 d .
N(4) 0.88751(11) 0.0548(3) 0.57365(16) 0.0243(8) Uani 1 1 d .
N(7) 0.81144(10) -0.0224(4) 0.48963(15) 0.0274(7) Uani 1 1 d .
N(10) 0.84929(11) 0.2683(3) 0.43476(15) 0.0278(7) Uani 1 1 d .
N(911) 0.84977(14) 0.5482(4) 0.66507(18) 0.0441(9) Uani 1 1 d .
C(2) 0.95497(14) 0.2226(5) 0.54155(18) 0.0332(9) Uani 1 1 d .
C(3) 0.91427(14) 0.2071(4) 0.58980(18) 0.0309(9) Uani 1 1 d .
C(5) 0.84044(14) 0.0572(5) 0.60391(19) 0.0336(9) Uani 1 1 d .
C(6) 0.80953(14) -0.0571(5) 0.56451(19) 0.0348(9) Uani 1 1 d .
C(8) 0.77994(12) 0.1161(4) 0.4697(3) 0.0394(9) Uani 1 1 d .
C(9) 0.80438(11) 0.2813(4) 0.4715(3) 0.0356(9) Uani 1 1 d .
C(11) 0.88162(13) 0.4055(4) 0.45098(19) 0.0301(9) Uani 1 1 d .
C(12) 0.93022(13) 0.3514(4) 0.43316(19) 0.0305(9) Uani 1 1 d .
C(41) 0.91346(14) -0.0966(4) 0.59396(19) 0.0331(9) Uani 1 1 d .
C(42) 0.92313(14) -0.2127(5) 0.5349(2) 0.0311(9) Uani 1 1 d .
C(71) 0.79957(13) -0.1739(4) 0.4510(2) 0.0342(10) Uani 1 1 d .
C(72) 0.75111(14) -0.2446(5) 0.4582(2) 0.0406(10) Uani 1 1 d .
C(101) 0.84213(16) 0.2570(5) 0.35951(19) 0.0389(10) Uani 1 1 d .
C(102) 0.86328(14) 0.1055(5) 0.3285(2) 0.0337(9) Uani 1 1 d .
C(110) 0.97994(13) 0.1060(4) 0.43179(18) 0.0297(8) Uani 1 1 d .
C(111) 1.02294(13) 0.2012(4) 0.41581(19) 0.0257(8) Uani 1 1 d .
C(112) 1.03071(13) 0.2527(4) 0.34933(19) 0.0294(9) Uani 1 1 d .
C(113) 1.07090(13) 0.3334(4) 0.33183(18) 0.0267(8) Uani 1 1 d .
C(114) 1.10485(12) 0.3660(4) 0.38042(18) 0.0225(7) Uani 1 1 d .
C(115) 1.09759(13) 0.3121(4) 0.44687(17) 0.0264(8) Uani 1 1 d .
C(116) 1.05705(11) 0.2301(4) 0.4639(2) 0.0263(7) Uani 1 1 d .
C(117) 1.14763(12) 0.4604(4) 0.35969(18) 0.0245(8) Uani 1 1 d .
C(121) 1.08499(12) 0.7453(4) 0.34896(18) 0.0254(8) Uani 1 1 d .
C(122) 1.04621(13) 0.7012(4) 0.38721(19) 0.0284(8) Uani 1 1 d .
C(123) 1.00251(14) 0.7413(4) 0.3657(2) 0.0330(9) Uani 1 1 d .
C(124) 0.99680(14) 0.8290(5) 0.3065(2) 0.0391(10) Uani 1 1 d .
C(125) 1.03421(15) 0.8790(5) 0.26869(18) 0.0370(10) Uani 1 1 d .
C(126) 1.07862(14) 0.8333(5) 0.28890(19) 0.0334(9) Uani 1 1 d .
C(131) 1.18304(13) 0.7920(4) 0.32706(18) 0.0260(8) Uani 1 1 d .
C(132) 1.18645(14) 0.9612(4) 0.3354(2) 0.0341(9) Uani 1 1 d .
C(133) 1.21726(15) 1.0520(4) 0.2979(2) 0.0381(10) Uani 1 1 d .
C(134) 1.24652(14) 0.9750(5) 0.2520(2) 0.0377(10) Uani 1 1 d .
C(135) 1.24436(15) 0.8072(5) 0.2443(2) 0.0402(10) Uani 1 1 d .
C(136) 1.21261(13) 0.7147(5) 0.28105(19) 0.0315(9) Uani 1 1 d .
C(141) 1.14813(11) 0.7269(4) 0.4632(2) 0.0260(7) Uani 1 1 d .
C(143) 1.13614(16) 0.9182(5) 0.5546(2) 0.0436(11) Uani 1 1 d .
C(144) 1.16356(16) 0.8236(5) 0.5963(2) 0.0438(11) Uani 1 1 d .
C(145) 1.18382(15) 0.6829(5) 0.57121(19) 0.0381(10) Uani 1 1 d .
C(146) 1.17684(13) 0.6331(5) 0.50465(18) 0.0318(9) Uani 1 1 d .
C(243) 1.12787(14) 0.8696(5) 0.48896(19) 0.0355(9) Uani 1 1 d .
C(921) 1.0030(2) 0.4778(7) 0.6900(3) 0.0783(18) Uani 1 1 d .
C(922) 1.02443(19) 0.6248(7) 0.6598(3) 0.0622(14) Uani 1 1 d .
C(923) 1.0511(2) 0.5970(7) 0.5947(3) 0.0745(16) Uani 1 1 d .
H(2A) 0.9685 0.3335 0.5461 0.040 Uiso 1 1 calc R
H(2B) 0.9789 0.1418 0.5546 0.040 Uiso 1 1 calc R
H(3A) 0.9255 0.2023 0.6373 0.037 Uiso 1 1 calc R
H(3B) 0.8940 0.3043 0.5852 0.037 Uiso 1 1 calc R
H(5A) 0.8278 0.1700 0.6024 0.040 Uiso 1 1 calc R
H(5B) 0.8419 0.0222 0.6521 0.040 Uiso 1 1 calc R
H(6A) 0.8192 -0.1718 0.5729 0.042 Uiso 1 1 calc R
H(6B) 0.7774 -0.0447 0.5807 0.042 Uiso 1 1 calc R
H(8A) 0.7532 0.1188 0.5012 0.047 Uiso 1 1 calc R
H(8B) 0.7680 0.0962 0.4232 0.047 Uiso 1 1 calc R
H(9A) 0.7848 0.3658 0.4497 0.043 Uiso 1 1 calc R
H(9B) 0.8099 0.3145 0.5193 0.043 Uiso 1 1 calc R
H(10A) 0.8557 0.3552 0.3376 0.047 Uiso 1 1 calc R
H(10B) 0.8086 0.2575 0.3499 0.047 Uiso 1 1 calc R
H(112) 1.0080 0.2320 0.3155 0.035 Uiso 1 1 calc R
H(113) 1.0755 0.3673 0.2861 0.032 Uiso 1 1 calc R
H(115) 1.1204 0.3315 0.4807 0.032 Uiso 1 1 calc R
H(116) 1.0527 0.1932 0.5093 0.032 Uiso 1 1 calc R
H(11A) 0.8797 0.4330 0.5000 0.036 Uiso 1 1 calc R
H(11B) 0.8732 0.5042 0.4244 0.036 Uiso 1 1 calc R
H(11C) 0.9889 0.0096 0.4594 0.036 Uiso 1 1 calc R
H(11D) 0.9672 0.0640 0.3884 0.036 Uiso 1 1 calc R
H(11E) 1.1538 0.4415 0.3108 0.029 Uiso 1 1 calc R
H(11F) 1.1745 0.4192 0.3858 0.029 Uiso 1 1 calc R
H(122) 1.0501 0.6427 0.4286 0.034 Uiso 1 1 calc R
H(123) 0.9764 0.7087 0.3916 0.040 Uiso 1 1 calc R
H(124) 0.9665 0.8554 0.2915 0.047 Uiso 1 1 calc R
H(125) 1.0299 0.9442 0.2291 0.044 Uiso 1 1 calc R
H(126) 1.1045 0.8622 0.2617 0.040 Uiso 1 1 calc R
H(12A) 0.9328 0.3354 0.3834 0.037 Uiso 1 1 calc R
H(12B) 0.9525 0.4376 0.4467 0.037 Uiso 1 1 calc R
H(132) 1.1671 1.0147 0.3675 0.041 Uiso 1 1 calc R
H(133) 1.2186 1.1677 0.3035 0.046 Uiso 1 1 calc R
H(134) 1.2679 1.0375 0.2261 0.045 Uiso 1 1 calc R
H(135) 1.2648 0.7540 0.2136 0.048 Uiso 1 1 calc R
H(136) 1.2111 0.5993 0.2748 0.038 Uiso 1 1 calc R
H(143) 1.1230 1.0171 0.5713 0.052 Uiso 1 1 calc R
H(144) 1.1685 0.8551 0.6423 0.053 Uiso 1 1 calc R
H(145) 1.2030 0.6190 0.6002 0.046 Uiso 1 1 calc R
H(146) 1.1913 0.5369 0.4876 0.038 Uiso 1 1 calc R
H(243) 1.1082 0.9334 0.4607 0.043 Uiso 1 1 calc R
H(41A) 0.8954 -0.1559 0.6290 0.040 Uiso 1 1 calc R
H(41B) 0.9432 -0.0637 0.6148 0.040 Uiso 1 1 calc R
H(71A) 0.8218 -0.2603 0.4646 0.041 Uiso 1 1 calc R
H(71B) 0.8048 -0.1511 0.4022 0.041 Uiso 1 1 calc R
H(92A) 1.0118 0.4694 0.7380 0.117 Uiso 1 1 calc R
H(92B) 1.0135 0.3799 0.6656 0.117 Uiso 1 1 calc R
H(92C) 0.9693 0.4864 0.6865 0.117 Uiso 1 1 calc R
H(92D) 1.0560 0.7022 0.5717 0.112 Uiso 1 1 calc R
H(92E) 1.0335 0.5237 0.5648 0.112 Uiso 1 1 calc R
H(92F) 1.0810 0.5469 0.6053 0.112 Uiso 1 1 calc R

loop_
_atom_site_aniso_label
_atom_site_aniso_U_11
_atom_site_aniso_U_22
_atom_site_aniso_U_33
_atom_site_aniso_U_12
_atom_site_aniso_U_13
_atom_site_aniso_U_23
Ga(1) 0.01825(17) 0.02504(19) 0.02264(16) -0.00074(15) 0.00008(19) 0.00027(17)
P(1) 0.0197(5) 0.0278(5) 0.0227(4) -0.0012(4) 0.0015(4) -0.0005(4)
O(1W) 0.056(2) 0.0478(18) 0.051(2) -0.0069(15) -0.0012(16) 0.0054(14)
O(2W) 0.081(3) 0.070(2) 0.095(3) -0.001(2) -0.016(2) -0.018(2)
O(3W) 0.075(3) 0.102(3) 0.089(3) 0.005(2) -0.006(2) -0.008(2)
O(41) 0.0263(13) 0.0270(12) 0.0292(15) -0.0011(10) -0.0012(12) -0.0035(11)
O(42) 0.056(2) 0.0345(16) 0.054(2) 0.0157(15) -0.0146(16) -0.0023(13)
O(4W) 0.139(5) 0.097(3) 0.083(3) -0.034(3) 0.046(3) -0.016(2)
O(5W) 0.087(3) 0.074(2) 0.045(2) 0.0104(19) 0.0048(19) -0.0171(17)
O(6W) 0.059(2) 0.097(3) 0.046(2) 0.0361(19) 0.0028(17) 0.0070(17)
O(71) 0.0363(18) 0.0401(16) 0.066(2) -0.0157(14) -0.0140(15) 0.0135(15)
O(72) 0.0292(18) 0.081(2) 0.074(2) -0.0111(17) 0.0088(17) 0.0134(18)
O(101) 0.0283(16) 0.0376(13) 0.0242(14) -0.0037(11) -0.0033(11) -0.0022(12)
O(102) 0.054(2) 0.073(2) 0.0209(15) 0.0023(17) 0.0013(13) 0.0036(13)
O(911) 0.092(3) 0.065(2) 0.0331(18) 0.0237(19) -0.0050(17) -0.0090(15)
O(912) 0.102(3) 0.0410(18) 0.0426(18) 0.0221(18) 0.0106(19) -0.0052(15)
O(913) 0.093(3) 0.063(2) 0.0324(18) 0.0269(19) 0.0020(17) -0.0015(15)
O(922) 0.119(4) 0.066(2) 0.076(3) -0.015(2) 0.031(3) -0.011(2)
N(1) 0.0195(14) 0.0263(14) 0.0261(14) 0.0006(11) -0.0031(15) 0.0009(15)
N(4) 0.0222(17) 0.029(2) 0.0215(16) 0.0008(13) -0.0003(13) 0.0043(12)
N(7) 0.0195(16) 0.0323(17) 0.0305(17) -0.0008(14) -0.0012(12) 0.0061(12)
N(10) 0.0265(18) 0.0295(17) 0.0274(16) 0.0007(13) 0.0020(13) 0.0047(12)
N(911) 0.065(3) 0.036(2) 0.031(2) 0.0057(18) 0.0118(19) -0.0011(16)
C(2) 0.034(2) 0.043(2) 0.0230(19) -0.0121(18) -0.0020(16) -0.0018(16)
C(3) 0.036(2) 0.032(2) 0.024(2) -0.0020(17) -0.0045(17) -0.0043(15)
C(5) 0.036(2) 0.042(2) 0.0227(19) 0.0035(19) 0.0110(17) 0.0034(16)
C(6) 0.024(2) 0.048(2) 0.032(2) -0.0009(17) 0.0058(16) 0.0058(17)
C(8) 0.0190(18) 0.0357(19) 0.064(3) 0.0052(15) -0.002(2) 0.008(2)
C(9) 0.0210(18) 0.037(2) 0.049(2) 0.0091(15) 0.004(2) 0.008(2)
C(11) 0.029(2) 0.0242(18) 0.037(3) -0.0031(16) 0.0008(16) 0.0049(14)
C(12) 0.033(2) 0.025(2) 0.033(2) -0.0004(16) 0.0047(17) 0.0042(15)
C(41) 0.038(2) 0.028(2) 0.033(2) 0.0059(18) -0.0071(18) 0.0056(16)
C(42) 0.029(2) 0.023(2) 0.042(2) -0.0004(17) -0.0029(18) 0.0010(16)
C(71) 0.019(2) 0.039(2) 0.044(3) -0.0068(16) -0.0024(16) 0.0025(17)
C(72) 0.030(2) 0.043(2) 0.049(3) -0.0082(18) -0.008(2) 0.021(2)
C(101) 0.046(3) 0.039(2) 0.031(2) -0.0006(19) -0.0123(19) 0.0081(17)
C(102) 0.028(2) 0.045(2) 0.028(2) -0.003(2) -0.0023(17) 0.0019(18)
C(110) 0.025(2) 0.029(2) 0.035(2) -0.0018(17) 0.0016(16) -0.0064(16)
C(111) 0.025(2) 0.0183(19) 0.034(2) -0.0017(15) 0.0009(17) -0.0019(14)
C(112) 0.023(2) 0.035(2) 0.029(2) -0.0022(17) -0.0031(16) -0.0037(15)
C(113) 0.022(2) 0.036(2) 0.0217(19) -0.0017(16) -0.0016(15) -0.0049(15)
C(114) 0.0178(18) 0.0235(19) 0.0262(19) -0.0019(14) 0.0019(14) 0.0004(15)
C(115) 0.0193(19) 0.031(2) 0.029(2) 0.0022(15) -0.0049(14) 0.0022(14)
C(116) 0.0265(18) 0.0251(17) 0.0274(17) 0.0012(14) 0.003(2) 0.0080(17)
C(117) 0.0171(19) 0.027(2) 0.029(2) 0.0023(14) 0.0044(14) -0.0043(15)
C(121) 0.020(2) 0.030(2) 0.0258(19) 0.0007(16) -0.0030(15) -0.0022(14)
C(122) 0.025(2) 0.024(2) 0.037(2) 0.0025(15) 0.0046(16) 0.0030(15)
C(123) 0.023(2) 0.032(2) 0.044(2) 0.0024(16) 0.0022(17) -0.0069(17)
C(124) 0.028(2) 0.054(3) 0.036(2) 0.012(2) -0.0009(18) -0.0101(19)
C(125) 0.035(3) 0.050(2) 0.025(2) 0.012(2) -0.0062(17) 0.0028(17)
C(126) 0.028(2) 0.046(2) 0.027(2) 0.0042(18) 0.0012(16) -0.0017(16)
C(131) 0.028(2) 0.029(2) 0.0213(18) -0.0013(17) -0.0020(15) 0.0004(14)
C(132) 0.029(2) 0.033(2) 0.040(2) -0.0020(18) 0.0027(17) -0.0020(17)
C(133) 0.036(2) 0.030(2) 0.049(3) -0.0036(18) -0.007(2) 0.0061(18)
C(134) 0.031(2) 0.043(3) 0.039(2) -0.0087(19) 0.0017(18) 0.0102(18)
C(135) 0.031(2) 0.054(3) 0.036(2) -0.001(2) 0.0109(18) 0.0028(19)
C(136) 0.024(2) 0.037(2) 0.034(2) -0.0019(17) 0.0049(16) -0.0023(16)
C(141) 0.0246(18) 0.0302(18) 0.0232(17) -0.0033(14) -0.0006(19) 0.0030(17)
C(143) 0.047(3) 0.048(2) 0.036(2) 0.008(2) -0.003(2) -0.0134(19)
C(144) 0.047(3) 0.061(3) 0.023(2) 0.006(2) -0.0044(19) -0.0079(19)
C(145) 0.036(2) 0.053(3) 0.025(2) 0.002(2) -0.0078(18) -0.0003(17)
C(146) 0.024(2) 0.040(2) 0.031(2) 0.0019(17) -0.0040(16) 0.0005(16)
C(243) 0.042(3) 0.036(2) 0.029(2) 0.0034(19) 0.0009(16) -0.0031(16)
C(921) 0.096(5) 0.078(4) 0.060(4) 0.002(3) 0.024(3) 0.010(3)
C(922) 0.070(4) 0.069(3) 0.048(3) -0.006(3) 0.003(3) -0.008(3)
C(923) 0.068(4) 0.089(4) 0.067(4) -0.004(3) 0.025(3) -0.007(3)

loop_
_atom_type_symbol
_atom_type_radius_bond
Ga 1.26
P 1.06
O 0.73
N 0.75
C 0.77
H 0.32

loop_
_geom_angle_atom_site_label_1
_geom_angle_atom_site_label_2
_geom_angle_atom_site_label_3
_geom_angle
O41 Ga1 O101 84.95(12)
O41 Ga1 N4 84.17(11)
O101 Ga1 N4 168.95(11)
O41 Ga1 N10 168.13(11)
O101 Ga1 N10 83.25(12)
N4 Ga1 N10 107.67(11)
O41 Ga1 N7 97.49(10)
O101 Ga1 N7 99.82(11)
N4 Ga1 N7 83.52(12)
N10 Ga1 N7 83.35(11)
O41 Ga1 N1 99.95(9)
O101 Ga1 N1 96.91(12)
N4 Ga1 N1 83.10(12)
N10 Ga1 N1 82.72(11)
N7 Ga1 N1 156.76(11)
C121 P1 C131 108.11(17)
C121 P1 C141 108.18(16)
C131 P1 C141 108.47(16)
C121 P1 C117 110.32(16)
C131 P1 C117 110.47(16)
C141 P1 C117 111.19(16)
C42 O41 Ga1 118.6(2)
C102 O101 Ga1 118.9(3)
C12 N1 C2 112.1(3)
C12 N1 C110 110.1(3)
C2 N1 C110 110.1(3)
C12 N1 Ga1 107.0(2)
C2 N1 Ga1 108.6(2)
C110 N1 Ga1 108.85(19)
C5 N4 C3 112.2(3)
C5 N4 C41 111.3(3)
C3 N4 C41 111.5(3)
C5 N4 Ga1 108.1(2)
C3 N4 Ga1 106.8(2)
C41 N4 Ga1 106.5(2)
C71 N7 C6 109.6(3)
C71 N7 C8 110.5(3)
C6 N7 C8 112.0(3)
C71 N7 Ga1 109.0(2)
C6 N7 Ga1 107.0(2)
C8 N7 Ga1 108.7(2)
C9 N10 C11 112.9(3)
C9 N10 C101 111.3(3)
C11 N10 C101 110.1(3)
C9 N10 Ga1 106.8(2)
C11 N10 Ga1 108.1(2)
C101 N10 Ga1 107.3(2)
N1 C2 C3 112.5(3)
N1 C2 H2A 109.10
C3 C2 H2A 109.10
N1 C2 H2B 109.10
C3 C2 H2B 109.10
H2A C2 H2B 107.80
N4 C3 C2 109.8(3)
N4 C3 H3A 109.70
C2 C3 H3A 109.70
N4 C3 H3B 109.70
C2 C3 H3B 109.70
H3A C3 H3B 108.20
N4 C5 C6 109.3(3)
N4 C5 H5A 109.80
C6 C5 H5A 109.80
N4 C5 H5B 109.80
C6 C5 H5B 109.80
H5A C5 H5B 108.30
N7 C6 C5 111.5(3)
N7 C6 H6A 109.30
C5 C6 H6A 109.30
N7 C6 H6B 109.30
C5 C6 H6B 109.30
H6A C6 H6B 108.00
N7 C8 C9 112.1(3)
N7 C8 H8A 109.20
C9 C8 H8A 109.20
N7 C8 H8B 109.20
C9 C8 H8B 109.20
H8A C8 H8B 107.90
N10 C9 C8 109.3(3)
N10 C9 H9A 109.80
C8 C9 H9A 109.80
N10 C9 H9B 109.80
C8 C9 H9B 109.80
H9A C9 H9B 108.30
N10 C11 C12 108.4(3)
N10 C11 H11A 110.00
C12 C11 H11A 110.00
N10 C11 H11B 110.00
C12 C11 H11B 110.00
H11A C11 H11B 108.40
N1 C12 C11 110.2(3)
N1 C12 H12A 109.60
C11 C12 H12A 109.60
N1 C12 H12B 109.60
C11 C12 H12B 109.60
H12A C12 H12B 108.10
N4 C41 C42 113.6(3)
N4 C41 H41A 108.80
C42 C41 H41A 108.80
N4 C41 H41B 108.80
C42 C41 H41B 108.80
H41A C41 H41B 107.70
O42 C42 O41 124.5(4)
O42 C42 C41 118.9(3)
O41 C42 C41 116.6(3)
N7 C71 C72 118.6(3)
N7 C71 H71A 107.70
C72 C71 H71A 107.70
N7 C71 H71B 107.70
C72 C71 H71B 107.70
H71A C71 H71B 107.10
O72 C72 O71 127.4(4)
O72 C72 C71 119.3(4)
O71 C72 C71 113.3(4)
N10 C101 C102 113.2(3)
N10 C101 H10A 108.90
C102 C101 H10A 108.90
N10 C101 H10B 108.90
C102 C101 H10B 108.90
H10A C101 H10B 107.80
O102 C102 O101 124.1(4)
O102 C102 C101 118.9(4)
O101 C102 C101 117.0(3)
C111 C110 N1 117.5(3)
C111 C110 H11C 107.90
N1 C110 H11C 107.90
C111 C110 H11D 107.90
N1 C110 H11D 107.90
H11C C110 H11D 107.20
C116 C111 C112 118.3(3)
C116 C111 C110 122.4(3)
C112 C111 C110 119.2(3)
C113 C112 C111 121.0(3)
C113 C112 H112 119.50
C111 C112 H112 119.50
C112 C113 C114 120.9(3)
C112 C113 H113 119.50
C114 C113 H113 119.50
C115 C114 C113 118.4(3)
C115 C114 C117 122.4(3)
C113 C114 C117 119.3(3)
C116 C115 C114 120.2(3)
C116 C115 H115 119.90
C114 C115 H115 119.90
C111 C116 C115 121.2(4)
C111 C116 H116 119.40
C115 C116 H116 119.40
C114 C117 P1 111.7(2)
C114 C117 H11E 109.30
P1 C117 H11E 109.30
C114 C117 H11F 109.30
P1 C117 H11F 109.30
H11E C117 H11F 107.90
C126 C121 C122 118.8(3)
C126 C121 P1 121.2(3)
C122 C121 P1 119.9(3)
C123 C122 C121 120.8(4)
C123 C122 H122 119.60
C121 C122 H122 119.60
C122 C123 C124 119.7(4)
C122 C123 H123 120.20
C124 C123 H123 120.20
C123 C124 C125 121.1(4)
C123 C124 H124 119.50
C125 C124 H124 119.50
C124 C125 C126 119.5(4)
C124 C125 H125 120.20
C126 C125 H125 120.20
C121 C126 C125 120.0(4)
C121 C126 H126 120.00
C125 C126 H126 120.00
C132 C131 C136 118.7(4)
C132 C131 P1 119.8(3)
C136 C131 P1 121.5(3)
C133 C132 C131 121.1(4)
C133 C132 H132 119.40
C131 C132 H132 119.40
C132 C133 C134 120.1(3)
C132 C133 H133 120.00
C134 C133 H133 120.00
C135 C134 C133 119.5(4)
C135 C134 H134 120.20
C133 C134 H134 120.20
C134 C135 C136 120.7(4)
C134 C135 H135 119.60
C136 C135 H135 119.60
C135 C136 C131 119.8(3)
C135 C136 H136 120.10
C131 C136 H136 120.10
C146 C141 C243 119.7(4)
C146 C141 P1 120.9(3)
C243 C141 P1 119.0(3)
C243 C143 C144 119.9(4)
C243 C143 H143 120.00
C144 C143 H143 120.00
C143 C144 C145 119.9(4)
C143 C144 H144 120.10
C145 C144 H144 120.10
C144 C145 C146 121.3(4)
C144 C145 H145 119.30
C146 C145 H145 119.30
C145 C146 C141 118.6(4)
C145 C146 H146 120.70
C141 C146 H146 120.70
C143 C243 C141 120.5(4)
C143 C243 H243 119.70
C141 C243 H243 119.70
O913 N911 O912 119.5(4)
O913 N911 O911 121.6(3)
O912 N911 O911 118.9(4)
C922 C921 H92A 109.50
C922 C921 H92B 109.50
H92A C921 H92B 109.50
C922 C921 H92C 109.50
H92A C921 H92C 109.50
H92B C921 H92C 109.50
O922 C922 C921 121.0(5)
O922 C922 C923 123.2(5)
C921 C922 C923 115.7(5)
C922 C923 H92D 109.50
C922 C923 H92E 109.50
H92D C923 H92E 109.50
C922 C923 H92F 109.50
H92D C923 H92F 109.50
H92E C923 H92F 109.50

loop_
_geom_bond_atom_site_label_1
_geom_bond_atom_site_label_2
_geom_bond_distance
Ga1 O41 1.926(2)
Ga1 O101 1.934(3)
Ga1 N4 2.115(3)
Ga1 N10 2.122(3)
Ga1 N7 2.125(3)
Ga1 N1 2.147(2)
P1 C121 1.786(4)
P1 C131 1.792(4)
P1 C141 1.794(4)
P1 C117 1.813(3)
O41 C42 1.292(4)
O42 C42 1.213(4)
O71 C72 1.259(5)
O72 C72 1.258(5)
O101 C102 1.300(5)
O102 C102 1.217(4)
O911 N911 1.261(4)
O912 N911 1.256(4)
O913 N911 1.214(5)
O922 C922 1.219(6)
N1 C12 1.494(4)
N1 C2 1.496(5)
N1 C110 1.513(4)
N4 C5 1.487(5)
N4 C3 1.497(5)
N4 C41 1.499(5)
N7 C71 1.490(5)
N7 C6 1.500(4)
N7 C8 1.503(4)
N10 C9 1.492(5)
N10 C11 1.493(5)
N10 C101 1.496(4)
C2 C3 1.518(5)
C2 H2A 0.9900
C2 H2B 0.9900
C3 H3A 0.9900
C3 H3B 0.9900
C5 C6 1.507(5)
C5 H5A 0.9900
C5 H5B 0.9900
C6 H6A 0.9900
C6 H6B 0.9900
C8 C9 1.522(5)
C8 H8A 0.9900
C8 H8B 0.9900
C9 H9A 0.9900
C9 H9B 0.9900
C11 C12 1.516(5)
C11 H11A 0.9900
C11 H11B 0.9900
C12 H12A 0.9900
C12 H12B 0.9900
C41 C42 1.524(5)
C41 H41A 0.9900
C41 H41B 0.9900
C71 C72 1.524(5)
C71 H71A 0.9900
C71 H71B 0.9900
C101 C102 1.508(6)
C101 H10A 0.9900
C101 H10B 0.9900
C110 C111 1.500(5)
C110 H11C 0.9900
C110 H11D 0.9900
C111 C116 1.387(5)
C111 C112 1.391(5)
C112 C113 1.380(5)
C112 H112 0.9500
C113 C114 1.396(5)
C113 H113 0.9500
C114 C115 1.394(5)
C114 C117 1.514(5)
C115 C116 1.392(5)
C115 H115 0.9500
C116 H116 0.9500
C117 H11E 0.9900
C117 H11F 0.9900
C121 C126 1.393(5)
C121 C122 1.399(5)
C122 C123 1.374(5)
C122 H122 0.9500
C123 C124 1.375(6)
C123 H123 0.9500
C124 C125 1.375(6)
C124 H124 0.9500
C125 C126 1.397(5)
C125 H125 0.9500
C126 H126 0.9500
C131 C132 1.392(5)
C131 C136 1.396(5)
C132 C133 1.374(6)
C132 H132 0.9500
C133 C134 1.388(6)
C133 H133 0.9500
C134 C135 1.377(6)
C134 H134 0.9500
C135 C136 1.391(5)
C135 H135 0.9500
C136 H136 0.9500
C141 C146 1.392(5)
C141 C243 1.398(5)
C143 C243 1.371(5)
C143 C144 1.377(6)
C143 H143 0.9500
C144 C145 1.379(6)
C144 H144 0.9500
C145 C146 1.385(5)
C145 H145 0.9500
C146 H146 0.9500
C243 H243 0.9500
C921 C922 1.475(7)
C921 H92A 0.9800
C921 H92B 0.9800
C921 H92C 0.9800
C922 C923 1.511(7)
C923 H92D 0.9800
C923 H92E 0.9800
C923 H92F 0.9800

loop_
_geom_torsion_atom_site_label_1
_geom_torsion_atom_site_label_2
_geom_torsion_atom_site_label_3
_geom_torsion_atom_site_label_4
_geom_torsion
O101 Ga1 O41 C42 171.0(3)
N4 Ga1 O41 C42 -7.1(3)
N10 Ga1 O41 C42 177.0(5)
N7 Ga1 O41 C42 -89.7(3)
N1 Ga1 O41 C42 74.8(3)
O41 Ga1 O101 C102 176.4(3)
N4 Ga1 O101 C102 -173.6(5)
N10 Ga1 O101 C102 -2.4(3)
N7 Ga1 O101 C102 79.6(3)
N1 Ga1 O101 C102 -84.2(3)
O41 Ga1 N1 C12 155.9(2)
O101 Ga1 N1 C12 69.8(2)
N4 Ga1 N1 C12 -121.3(2)
N10 Ga1 N1 C12 -12.4(2)
N7 Ga1 N1 C12 -66.1(4)
O41 Ga1 N1 C2 -82.9(2)
O101 Ga1 N1 C2 -169.0(2)
N4 Ga1 N1 C2 -0.1(2)
N10 Ga1 N1 C2 108.8(2)
N7 Ga1 N1 C2 55.2(4)
O41 Ga1 N1 C110 36.9(2)
O101 Ga1 N1 C110 -49.1(2)
N4 Ga1 N1 C110 119.7(2)
N10 Ga1 N1 C110 -131.4(2)
N7 Ga1 N1 C110 175.0(3)
O41 Ga1 N4 C5 -113.8(2)
O101 Ga1 N4 C5 -123.9(6)
N10 Ga1 N4 C5 65.3(2)
N7 Ga1 N4 C5 -15.6(2)
N1 Ga1 N4 C5 145.4(2)
O41 Ga1 N4 C3 125.2(2)
O101 Ga1 N4 C3 115.1(6)
N10 Ga1 N4 C3 -55.7(3)
N7 Ga1 N4 C3 -136.6(2)
N1 Ga1 N4 C3 24.4(2)
O41 Ga1 N4 C41 5.9(2)
O101 Ga1 N4 C41 -4.2(7)
N10 Ga1 N4 C41 -175.0(2)
N7 Ga1 N4 C41 104.1(2)
N1 Ga1 N4 C41 -94.9(2)
O41 Ga1 N7 C71 -46.1(2)
O101 Ga1 N7 C71 40.1(2)
N4 Ga1 N7 C71 -129.3(2)
N10 Ga1 N7 C71 122.0(2)
N1 Ga1 N7 C71 175.5(3)
O41 Ga1 N7 C6 72.3(2)
O101 Ga1 N7 C6 158.5(2)
N4 Ga1 N7 C6 -10.9(2)
N10 Ga1 N7 C6 -119.6(2)
N1 Ga1 N7 C6 -66.1(4)
O41 Ga1 N7 C8 -166.5(3)
O101 Ga1 N7 C8 -80.4(3)
N4 Ga1 N7 C8 110.3(3)
N10 Ga1 N7 C8 1.6(3)
N1 Ga1 N7 C8 55.1(4)
O41 Ga1 N10 C9 118.3(5)
O101 Ga1 N10 C9 124.2(3)
N4 Ga1 N10 C9 -57.5(3)
N7 Ga1 N10 C9 23.5(2)
N1 Ga1 N10 C9 -137.9(3)
O41 Ga1 N10 C11 -119.9(5)
O101 Ga1 N10 C11 -114.0(2)
N4 Ga1 N10 C11 64.3(2)
N7 Ga1 N10 C11 145.3(2)
N1 Ga1 N10 C11 -16.1(2)
O41 Ga1 N10 C101 -1.2(7)
O101 Ga1 N10 C101 4.8(2)
N4 Ga1 N10 C101 -177.0(2)
N7 Ga1 N10 C101 -96.0(2)
N1 Ga1 N10 C101 102.7(2)
C12 N1 C2 C3 93.3(3)
C110 N1 C2 C3 -143.8(3)
Ga1 N1 C2 C3 -24.7(3)
C5 N4 C3 C2 -162.8(3)
C41 N4 C3 C2 71.4(4)
Ga1 N4 C3 C2 -44.5(3)
N1 C2 C3 N4 47.2(4)
C3 N4 C5 C6 157.0(3)
C41 N4 C5 C6 -77.2(4)
Ga1 N4 C5 C6 39.4(3)
C71 N7 C6 C5 154.2(3)
C8 N7 C6 C5 -82.9(4)
Ga1 N7 C6 C5 36.2(4)
N4 C5 C6 N7 -51.7(4)
C71 N7 C8 C9 -146.2(4)
C6 N7 C8 C9 91.3(4)
Ga1 N7 C8 C9 -26.7(5)
C11 N10 C9 C8 -162.9(3)
C101 N10 C9 C8 72.7(4)
Ga1 N10 C9 C8 -44.2(4)
N7 C8 C9 N10 48.3(5)
C9 N10 C11 C12 159.6(3)
C101 N10 C11 C12 -75.3(3)
Ga1 N10 C11 C12 41.7(3)
C2 N1 C12 C11 -79.8(4)
C110 N1 C12 C11 157.3(3)
Ga1 N1 C12 C11 39.2(3)
N10 C11 C12 N1 -55.1(4)
C5 N4 C41 C42 113.2(4)
C3 N4 C41 C42 -120.6(3)
Ga1 N4 C41 C42 -4.5(4)
Ga1 O41 C42 O42 -175.3(3)
Ga1 O41 C42 C41 6.2(4)
N4 C41 C42 O42 -179.1(4)
N4 C41 C42 O41 -0.5(5)
C6 N7 C71 C72 64.4(4)
C8 N7 C71 C72 -59.4(4)
Ga1 N7 C71 C72 -178.8(3)
N7 C71 C72 O72 0.6(6)
N7 C71 C72 O71 179.3(3)
C9 N10 C101 C102 -122.9(3)
C11 N10 C101 C102 111.0(4)
Ga1 N10 C101 C102 -6.4(4)
Ga1 O101 C102 O102 -178.6(3)
Ga1 O101 C102 C101 -0.8(5)
N10 C101 C102 O102 -177.0(4)
N10 C101 C102 O101 5.2(5)
C12 N1 C110 C111 51.7(4)
C2 N1 C110 C111 -72.4(4)
Ga1 N1 C110 C111 168.7(3)
N1 C110 C111 C116 79.6(4)
N1 C110 C111 C112 -105.2(4)
C116 C111 C112 C113 -1.3(5)
C110 C111 C112 C113 -176.7(3)
C111 C112 C113 C114 -0.1(5)
C112 C113 C114 C115 1.2(5)
C112 C113 C114 C117 -177.7(3)
C113 C114 C115 C116 -0.9(5)
C117 C114 C115 C116 178.0(3)
C112 C111 C116 C115 1.6(5)
C110 C111 C116 C115 176.9(3)
C114 C115 C116 C111 -0.6(5)
C115 C114 C117 P1 -85.8(4)
C113 C114 C117 P1 93.1(3)
C121 P1 C117 C114 -42.7(3)
C131 P1 C117 C114 -162.1(2)
C141 P1 C117 C114 77.4(3)
C131 P1 C121 C126 16.4(3)
C141 P1 C121 C126 133.7(3)
C117 P1 C121 C126 -104.5(3)
C131 P1 C121 C122 -167.3(3)
C141 P1 C121 C122 -50.0(3)
C117 P1 C121 C122 71.8(3)
C126 C121 C122 C123 1.0(5)
P1 C121 C122 C123 -175.4(3)
C121 C122 C123 C124 -1.3(5)
C122 C123 C124 C125 -0.8(6)
C123 C124 C125 C126 3.2(6)
C122 C121 C126 C125 1.4(5)
P1 C121 C126 C125 177.8(3)
C124 C125 C126 C121 -3.5(6)
C121 P1 C131 C132 64.2(3)
C141 P1 C131 C132 -52.8(3)
C117 P1 C131 C132 -175.0(3)
C121 P1 C131 C136 -115.5(3)
C141 P1 C131 C136 127.4(3)
C117 P1 C131 C136 5.3(4)
C136 C131 C132 C133 1.8(6)
P1 C131 C132 C133 -177.9(3)
C131 C132 C133 C134 -1.6(6)
C132 C133 C134 C135 0.0(6)
C133 C134 C135 C136 1.3(6)
C134 C135 C136 C131 -1.0(6)
C132 C131 C136 C135 -0.5(6)
P1 C131 C136 C135 179.2(3)
C121 P1 C141 C146 151.4(3)
C131 P1 C141 C146 -91.5(3)
C117 P1 C141 C146 30.1(3)
C121 P1 C141 C243 -34.6(3)
C131 P1 C141 C243 82.4(3)
C117 P1 C141 C243 -155.9(3)
C243 C143 C144 C145 2.1(7)
C143 C144 C145 C146 -0.7(7)
C144 C145 C146 C141 -1.0(6)
C243 C141 C146 C145 1.2(5)
P1 C141 C146 C145 175.1(3)
C144 C143 C243 C141 -1.9(6)
C146 C141 C243 C143 0.2(6)
P1 C141 C243 C143 -173.9(3)
